data_4510048
loop_
_publ_author_name
'Sovago, Ioana'
'Gutmann, Matthias J'
'Hill, J Grant'
'Senn, Hans Martin'
'Thomas, Lynne H'
'Wilson, Chick C'
'Farrugia, Louis J'

_publ_section_title
;
 Experimental Electron Density and Neutron Diffraction Studies on the
 Polymorphs of Sulfathiazole.
;
_journal_issue 3
_journal_name_full 'Crystal growth &amp; design'
_journal_page_first 1227
_journal_page_last 1239
_journal_paper_doi 10.1021/cg401757z
_journal_volume 14
_journal_year 2014
_chemical_compound_source 'as described'
_chemical_formula_moiety 'C9 H9 N3 O2 S2'
_chemical_formula_sum 'C9 H9 N3 O2 S2'
_chemical_formula_weight 255.31
_chemical_name_systematic
;
 ?
;
_space_group_IT_number 14
_symmetry_cell_setting monoclinic
_symmetry_Int_Tables_number 14
_symmetry_space_group_name_Hall '-P 2ybc'
_symmetry_space_group_name_H-M 'P 1 21/c 1'
_atom_sites_solution_hydrogens difmap
_atom_sites_solution_primary direct
_atom_sites_solution_secondary direct
_audit_conform_dict_location ftp://ftp.iucr.org/pub/cif_core.dic
_audit_conform_dict_name cif_core.dic
_audit_conform_dict_version 2.4.3
_audit_creation_date 2013-07-11T11:05:38-00:00
_audit_creation_method 'WinGX routine CIF_UPDATE'
_cell_angle_alpha 90
_cell_angle_beta 112.761(2)
_cell_angle_gamma 90
_cell_formula_units_Z 8
_cell_length_a 17.4174(6)
_cell_length_b 8.4911(3)
_cell_length_c 15.4952(5)
_cell_measurement_reflns_used 9656
_cell_measurement_temperature 100(2)
_cell_measurement_theta_max 57.02
_cell_measurement_theta_min 4.91
_cell_measurement_wavelength 0.71073
_cell_volume 2113.17(13)
_computing_cell_refinement 'SAINT V7.68A integration software'
_computing_data_collection 'Bruker APEX2 software'
_computing_data_reduction 'SORTAV (Blessing, 1995)'
_computing_molecular_graphics 'ORTEP-3 for Windows (Farrugia, 2012)'
_computing_publication_material 'WinGX publication routines (Farrugia, 2012)'
_computing_structure_refinement 'SHELXL-2013 (Sheldrick, 2013)'
_computing_structure_solution 'SIR-92 (Altomare et al., 1994)'
_diffrn_ambient_temperature 100(2)
_diffrn_detector 'APEX-II CCD'
_diffrn_measured_fraction_theta_full 0.999
_diffrn_measured_fraction_theta_max 0.997
_diffrn_measurement_device '\k-geometry diffractometer'
_diffrn_measurement_device_type 'Bruker APEX-II'
_diffrn_measurement_method '\f or \w oscillation scans'
_diffrn_orient_matrix_type 'x-axis to radiation source'
_diffrn_orient_matrix_UB_11 -0.016683
_diffrn_orient_matrix_UB_12 0.101312
_diffrn_orient_matrix_UB_13 0.020163
_diffrn_orient_matrix_UB_21 -0.023073
_diffrn_orient_matrix_UB_22 -0.059898
_diffrn_orient_matrix_UB_23 0.037743
_diffrn_orient_matrix_UB_31 0.063947
_diffrn_orient_matrix_UB_32 0.004819
_diffrn_orient_matrix_UB_33 0.045226
_diffrn_radiation_monochromator graphite
_diffrn_radiation_probe x-ray
_diffrn_radiation_type MoK\a
_diffrn_radiation_wavelength 0.71073
_diffrn_reflns_av_R_equivalents 0.049
_diffrn_reflns_Laue_measured_fraction_full 0.999
_diffrn_reflns_Laue_measured_fraction_max 0.997
_diffrn_reflns_limit_h_max 41
_diffrn_reflns_limit_h_min -41
_diffrn_reflns_limit_k_max 20
_diffrn_reflns_limit_k_min -20
_diffrn_reflns_limit_l_max 36
_diffrn_reflns_limit_l_min -36
_diffrn_reflns_number 513654
_diffrn_reflns_point_group_measured_fraction_full 0.999
_diffrn_reflns_point_group_measured_fraction_max 0.997
_diffrn_reflns_theta_full 25.242
_diffrn_reflns_theta_max 57.882
_diffrn_reflns_theta_min 1.268
_diffrn_source 'sealed x-ray tube'
_exptl_absorpt_coefficient_mu 0.491
_exptl_absorpt_correction_T_max 0.751
_exptl_absorpt_correction_T_min 0.674
_exptl_absorpt_correction_type multi-scan
_exptl_absorpt_process_details
;
SADABS-2008/1 - Bruker AXS area detector scaling and absorption correction
;
_exptl_crystal_colour colourless
_exptl_crystal_density_diffrn 1.605
_exptl_crystal_density_method 'not measured'
_exptl_crystal_description prism
_exptl_crystal_F_000 1056
_exptl_crystal_size_max 0.55
_exptl_crystal_size_mid 0.3
_exptl_crystal_size_min 0.2
_refine_diff_density_max 0.825
_refine_diff_density_min -0.544
_refine_diff_density_rms 0.098
_refine_ls_extinction_coef 0.0045(5)
_refine_ls_extinction_expression Fc^*^=kFc[1+0.001xFc^2^\l^3^/sin(2\q)]^-1/4^
_refine_ls_extinction_method SHELXL
_refine_ls_goodness_of_fit_ref 1.098
_refine_ls_hydrogen_treatment refall
_refine_ls_matrix_type full
_refine_ls_number_constraints 0
_refine_ls_number_parameters 362
_refine_ls_number_reflns 29858
_refine_ls_number_restraints 0
_refine_ls_restrained_S_all 1.098
_refine_ls_R_factor_all 0.0425
_refine_ls_R_factor_gt 0.0331
_refine_ls_shift/su_max 0.004
_refine_ls_shift/su_mean 0
_refine_ls_structure_factor_coef Fsqd
_refine_ls_weighting_details 'w=1/[\s^2^(Fo^2^)+(0.0448P)^2^+0.3215P] where P=(Fo^2^+2Fc^2^)/3'
_refine_ls_weighting_scheme calc
_refine_ls_wR_factor_gt 0.0992
_refine_ls_wR_factor_ref 0.1033
_reflns_number_gt 25229
_reflns_number_total 29858
_reflns_threshold_expression 'I > 2\s(I)'
_cod_data_source_file cg401757z_si_002.cif
_cod_data_source_block form_III_shelx
_cod_depositor_comments
;Adding full bibliography for
 ./tmp-cod-update-bibliographies-29779/cifs/4510048.cif.
;
_cod_original_sg_symbol_H-M 'P 21/c'
_cod_database_code 4510048
_shelx_estimated_absorpt_t_min 0.774
_shelx_estimated_absorpt_t_max 0.908

loop_
_symmetry_equiv_pos_as_xyz
'x, y, z'
'-x, y+1/2, -z+1/2'
'-x, -y, -z'
'x, -y-1/2, z-1/2'

loop_
_atom_site_label
_atom_site_type_symbol
_atom_site_fract_x
_atom_site_fract_y
_atom_site_fract_z
_atom_site_U_iso_or_equiv
_atom_site_adp_type
_atom_site_occupancy
_atom_site_calc_flag
S11 S 0.61555(2) 0.40085(2) 0.94187(2) 0.009700(10) Uani 1 d
S12 S 0.64379(2) 0.17581(2) 1.12384(2) 0.01811(2) Uani 1 d
O11 O 0.62202(2) 0.47940(4) 1.02741(2) 0.01423(4) Uani 1 d
O12 O 0.56752(2) 0.48173(4) 0.85521(2) 0.01382(4) Uani 1 d
N10 N 0.57821(2) 0.22723(4) 0.93056(2) 0.01184(4) Uani 1 d
N11 N 0.95814(2) 0.30463(4) 0.95162(2) 0.01202(4) Uani 1 d
N15 N 0.58776(2) -0.02361(4) 0.99264(2) 0.01228(4) Uani 1 d
C11 C 0.60032(2) 0.13246(4) 1.00428(2) 0.01103(4) Uani 1 d
C13 C 0.64374(4) -0.02268(7) 1.15199(3) 0.02087(8) Uani 1 d
C14 C 0.61162(3) -0.11139(5) 1.07411(3) 0.01604(6) Uani 1 d
C111 C 0.71744(2) 0.37587(4) 0.94593(2) 0.00992(4) Uani 1 d
C112 C 0.72888(2) 0.28744(5) 0.87562(2) 0.01159(4) Uani 1 d
C113 C 0.80852(2) 0.26613(5) 0.87759(2) 0.01179(4) Uani 1 d
C114 C 0.87797(2) 0.32995(4) 0.95061(2) 0.00995(4) Uani 1 d
C115 C 0.86553(2) 0.42063(4) 1.01967(2) 0.01061(4) Uani 1 d
C116 C 0.78546(2) 0.44284(4) 1.01758(2) 0.01052(4) Uani 1 d
H11A H 0.9974(8) 0.3266(15) 1.0088(9) 0.022(3) Uiso 1 d
H11B H 0.9658(7) 0.2066(14) 0.9413(8) 0.016(2) Uiso 1 d
H13 H 0.6633(10) -0.0526(18) 1.2140(11) 0.040(4) Uiso 1 d
H14 H 0.6039(8) -0.2232(16) 1.0678(9) 0.026(3) Uiso 1 d
H15 H 0.5697(8) -0.0657(16) 0.9339(9) 0.029(3) Uiso 1 d
H112 H 0.6814(8) 0.2407(17) 0.8239(9) 0.028(3) Uiso 1 d
H113 H 0.8155(7) 0.2034(14) 0.8306(8) 0.018(2) Uiso 1 d
H115 H 0.9128(8) 0.4633(15) 1.0694(9) 0.022(3) Uiso 1 d
H116 H 0.7793(7) 0.5090(15) 1.0686(9) 0.023(3) Uiso 1 d
S21 S 0.89377(2) 0.88019(2) 0.81776(2) 0.009800(10) Uani 1 d
S22 S 0.86126(2) 0.64837(2) 0.63873(2) 0.01844(2) Uani 1 d
O21 O 0.88823(2) 0.94975(4) 0.73003(2) 0.01423(4) Uani 1 d
O22 O 0.94288(2) 0.96262(4) 0.90262(2) 0.01515(5) Uani 1 d
N20 N 0.92826(2) 0.70279(4) 0.83150(2) 0.01094(4) Uani 1 d
N21 N 0.55232(2) 0.82542(4) 0.81795(2) 0.01260(4) Uani 1 d
N25 N 0.91976(2) 0.45112(4) 0.77055(2) 0.01144(4) Uani 1 d
C21 C 0.90648(2) 0.60691(4) 0.75827(2) 0.01023(4) Uani 1 d
C23 C 0.86044(4) 0.44952(6) 0.61154(3) 0.02132(8) Uani 1 d
C24 C 0.89432(3) 0.36181(5) 0.68947(3) 0.01569(6) Uani 1 d
C211 C 0.79159(2) 0.86409(4) 0.81421(2) 0.01022(4) Uani 1 d
C212 C 0.78027(2) 0.78944(5) 0.88901(3) 0.01229(4) Uani 1 d
C213 C 0.70097(2) 0.77804(5) 0.88933(3) 0.01242(4) Uani 1 d
C214 C 0.63181(2) 0.83899(4) 0.81471(2) 0.01057(4) Uani 1 d
C215 C 0.64400(2) 0.91538(5) 0.74088(2) 0.01143(4) Uani 1 d
C216 C 0.72383(2) 0.92734(4) 0.74062(2) 0.01118(4) Uani 1 d
H21A H 0.5112(8) 0.8560(15) 0.7638(9) 0.022(3) Uiso 1 d
H21B H 0.5448(8) 0.7285(16) 0.8305(8) 0.023(3) Uiso 1 d
H23 H 0.8405(10) 0.4143(19) 0.5494(11) 0.042(4) Uiso 1 d
H24 H 0.9026(7) 0.2522(15) 0.6984(8) 0.018(2) Uiso 1 d
H25 H 0.9375(8) 0.4115(16) 0.8264(9) 0.024(3) Uiso 1 d
H212 H 0.8277(8) 0.7444(17) 0.9426(9) 0.027(3) Uiso 1 d
H213 H 0.6967(7) 0.7305(16) 0.9403(8) 0.023(3) Uiso 1 d
H215 H 0.5972(7) 0.9545(14) 0.6906(8) 0.018(2) Uiso 1 d
H216 H 0.7319(7) 0.9797(15) 0.6856(8) 0.020(3) Uiso 1 d

loop_
_atom_site_aniso_label
_atom_site_aniso_U_11
_atom_site_aniso_U_22
_atom_site_aniso_U_33
_atom_site_aniso_U_23
_atom_site_aniso_U_13
_atom_site_aniso_U_12
S11 0.00919(3) 0.00927(3) 0.00893(3) -0.00055(2) 0.00163(2) -0.00094(2)
S12 0.02728(5) 0.01514(4) 0.00994(3) -0.00063(3) 0.00503(3) -0.00397(4)
O11 0.01402(9) 0.01530(10) 0.01299(9) -0.00462(8) 0.00480(7) -0.00120(8)
O12 0.01224(9) 0.01170(9) 0.01284(9) 0.00219(7) -0.00029(7) -0.00022(7)
N10 0.01274(9) 0.01079(9) 0.01048(8) 0.00004(7) 0.00283(7) -0.00283(7)
N11 0.01080(9) 0.01138(9) 0.01257(9) 0.00032(7) 0.00311(7) 0.00126(7)
N15 0.01420(10) 0.01049(9) 0.01253(9) 0.00020(7) 0.00560(8) -0.00103(7)
C11 0.01162(10) 0.01092(10) 0.01062(9) -0.00004(7) 0.00437(8) -0.00141(8)
C13 0.0295(2) 0.01783(16) 0.01294(13) 0.00349(11) 0.00562(14) -0.00251(15)
C14 0.01934(15) 0.01317(12) 0.01555(13) 0.00303(10) 0.00669(11) -0.00059(10)
C111 0.00975(9) 0.01018(9) 0.00829(8) -0.00081(7) 0.00180(7) -0.00107(7)
C112 0.01094(10) 0.01280(11) 0.00928(9) -0.00270(8) 0.00198(7) -0.00138(8)
C113 0.01181(10) 0.01220(10) 0.01016(9) -0.00243(8) 0.00294(8) -0.00054(8)
C114 0.01026(9) 0.00923(9) 0.00915(9) 0.00045(7) 0.00244(7) -0.00006(7)
C115 0.00998(9) 0.01133(10) 0.00880(8) -0.00104(7) 0.00175(7) -0.00109(7)
C116 0.01037(9) 0.01112(10) 0.00859(8) -0.00153(7) 0.00203(7) -0.00118(7)
S21 0.00997(3) 0.00821(3) 0.00915(3) -0.00003(2) 0.00143(2) 0.00055(2)
S22 0.02986(6) 0.01394(4) 0.00852(3) 0.00002(3) 0.00413(3) 0.00369(4)
O21 0.01467(10) 0.01380(10) 0.01385(9) 0.00458(7) 0.00510(8) 0.00114(7)
O22 0.01415(9) 0.01140(9) 0.01443(10) -0.00420(7) -0.00049(8) -0.00001(7)
N20 0.01249(9) 0.00908(8) 0.00906(8) -0.00062(6) 0.00177(7) 0.00167(7)
N21 0.01136(9) 0.01224(10) 0.01311(9) 0.00139(7) 0.00353(7) 0.00029(7)
N25 0.01362(9) 0.00933(8) 0.01120(8) -0.00088(7) 0.00462(7) 0.00091(7)
C21 0.01133(9) 0.00967(9) 0.00920(9) -0.00049(7) 0.00343(7) 0.00079(7)
C23 0.0328(2) 0.01670(16) 0.01157(12) -0.00408(11) 0.00535(14) 0.00295(15)
C24 0.02049(15) 0.01204(12) 0.01421(12) -0.00361(9) 0.00633(11) 0.00067(10)
C211 0.01063(9) 0.01014(9) 0.00833(8) 0.00085(7) 0.00195(7) 0.00140(7)
C212 0.01172(10) 0.01381(11) 0.00968(9) 0.00321(8) 0.00231(8) 0.00216(8)
C213 0.01226(10) 0.01341(11) 0.01050(10) 0.00351(8) 0.00320(8) 0.00173(8)
C214 0.01114(9) 0.00985(9) 0.00955(9) 0.00061(7) 0.00272(7) 0.00093(7)
C215 0.01100(10) 0.01276(11) 0.00888(9) 0.00190(8) 0.00204(7) 0.00174(8)
C216 0.01142(10) 0.01244(10) 0.00828(8) 0.00203(7) 0.00226(7) 0.00170(8)

loop_
_atom_type_symbol
_atom_type_description
_atom_type_scat_dispersion_real
_atom_type_scat_dispersion_imag
_atom_type_scat_source
S S 0.1246 0.1234 'International Tables Vol C Tables 4.2.6.8 and 6.1.1.4'
O O 0.0106 0.006 'International Tables Vol C Tables 4.2.6.8 and 6.1.1.4'
N N 0.0061 0.0033 'International Tables Vol C Tables 4.2.6.8 and 6.1.1.4'
C C 0.0033 0.0016 'International Tables Vol C Tables 4.2.6.8 and 6.1.1.4'
H H 0 0 'International Tables Vol C Tables 4.2.6.8 and 6.1.1.4'

loop_
_geom_angle_atom_site_label_1
_geom_angle_atom_site_label_2
_geom_angle_atom_site_label_3
_geom_angle
O11 S11 O12 116.22(2)
O11 S11 N10 114.24(2)
O12 S11 N10 105.746(18)
O11 S11 C111 107.557(18)
O12 S11 C111 107.561(19)
N10 S11 C111 104.765(18)
C13 S12 C11 91.13(2)
C11 N10 S11 119.75(3)
C114 N11 H11A 110.5(8)
C114 N11 H11B 111.6(7)
H11A N11 H11B 105.5(10)
C11 N15 C14 115.64(4)
C11 N15 H15 119.7(9)
C14 N15 H15 124.4(9)
N10 C11 N15 120.30(3)
N10 C11 S12 130.33(3)
N15 C11 S12 109.34(3)
C14 C13 S12 110.93(3)
C14 C13 H13 129.6(10)
S12 C13 H13 119.5(10)
C13 C14 N15 112.96(4)
C13 C14 H14 129.7(8)
N15 C14 H14 117.3(8)
C116 C111 C112 120.40(3)
C116 C111 S11 120.85(3)
C112 C111 S11 118.75(3)
C113 C112 C111 119.67(3)
C113 C112 H112 118.9(7)
C111 C112 H112 121.4(8)
C112 C113 C114 120.59(3)
C112 C113 H113 118.8(7)
C114 C113 H113 120.6(7)
C115 C114 C113 119.14(3)
C115 C114 N11 121.43(3)
C113 C114 N11 119.41(3)
C116 C115 C114 120.33(3)
C116 C115 H115 120.7(7)
C114 C115 H115 119.0(7)
C111 C116 C115 119.83(3)
C111 C116 H116 122.4(7)
C115 C116 H116 117.8(7)
O22 S21 O21 117.24(2)
O22 S21 N20 105.956(18)
O21 S21 N20 113.094(19)
O22 S21 C211 107.53(2)
O21 S21 C211 107.567(18)
N20 S21 C211 104.633(18)
C23 S22 C21 91.11(2)
C21 N20 S21 119.59(3)
C214 N21 H21A 112.3(8)
C214 N21 H21B 108.7(8)
H21A N21 H21B 110.3(11)
C21 N25 C24 115.68(3)
C21 N25 H25 120.0(9)
C24 N25 H25 123.9(9)
N20 C21 N25 120.41(3)
N20 C21 S22 130.24(3)
N25 C21 S22 109.34(3)
C24 C23 S22 111.12(3)
C24 C23 H23 127.2(10)
S22 C23 H23 121.6(10)
C23 C24 N25 112.73(4)
C23 C24 H24 131.8(7)
N25 C24 H24 115.5(7)
C216 C211 C212 120.40(3)
C216 C211 S21 121.37(3)
C212 C211 S21 118.21(3)
C213 C212 C211 119.61(3)
C213 C212 H212 118.5(7)
C211 C212 H212 121.9(7)
C212 C213 C214 120.59(3)
C212 C213 H213 116.6(7)
C214 C213 H213 122.8(8)
C215 C214 C213 119.31(3)
C215 C214 N21 121.89(3)
C213 C214 N21 118.77(3)
C216 C215 C214 120.13(3)
C216 C215 H215 121.0(7)
C214 C215 H215 118.8(7)
C211 C216 C215 119.94(3)
C211 C216 H216 120.4(7)
C215 C216 H216 119.6(7)

loop_
_geom_bond_atom_site_label_1
_geom_bond_atom_site_label_2
_geom_bond_distance
S11 O11 1.4487(3)
S11 O12 1.4511(3)
S11 N10 1.5934(3)
S11 C111 1.7642(4)
S12 C13 1.7410(5)
S12 C11 1.7481(4)
N10 C11 1.3268(5)
N11 C114 1.4069(5)
N11 H11A 0.905(13)
N11 H11B 0.868(11)
N15 C11 1.3438(5)
N15 C14 1.3843(5)
N15 H15 0.913(13)
C13 C14 1.3469(7)
C13 H13 0.923(16)
C14 H14 0.958(14)
C111 C116 1.3935(5)
C111 C112 1.3994(5)
C112 C113 1.3875(5)
C112 H112 0.985(14)
C113 C114 1.4064(5)
C113 H113 0.947(11)
C114 C115 1.4015(5)
C115 C116 1.3952(5)
C115 H115 0.955(13)
C116 H116 1.008(12)
S21 O22 1.4423(3)
S21 O21 1.4506(3)
S21 N20 1.6051(3)
S21 C211 1.7644(4)
S22 C23 1.7390(5)
S22 C21 1.7453(4)
N20 C21 1.3271(4)
N21 C214 1.4093(5)
N21 H21A 0.905(12)
N21 H21B 0.867(13)
N25 C21 1.3437(5)
N25 C24 1.3853(5)
N25 H25 0.866(12)
C23 C24 1.3452(7)
C23 H23 0.937(16)
C24 H24 0.944(13)
C211 C216 1.3930(5)
C211 C212 1.4003(5)
C212 C213 1.3864(6)
C212 H212 0.994(13)
C213 C214 1.4065(5)
C213 H213 0.915(12)
C214 C215 1.4008(5)
C215 C216 1.3957(5)
C215 H215 0.944(12)
C216 H216 1.017(12)

loop_
_geom_torsion_atom_site_label_1
_geom_torsion_atom_site_label_2
_geom_torsion_atom_site_label_3
_geom_torsion_atom_site_label_4
_geom_torsion
O11 S11 N10 C11 -40.03(4)
O12 S11 N10 C11 -169.11(3)
C111 S11 N10 C11 77.41(3)
S11 N10 C11 N15 -162.55(3)
S11 N10 C11 S12 19.57(5)
C14 N15 C11 N10 -178.82(4)
C14 N15 C11 S12 -0.53(5)
C13 S12 C11 N10 178.72(4)
C13 S12 C11 N15 0.66(4)
C11 S12 C13 C14 -0.65(5)
S12 C13 C14 N15 0.47(6)
C11 N15 C14 C13 0.04(6)
O11 S11 C111 C116 -6.82(4)
O12 S11 C111 C116 119.06(3)
N10 S11 C111 C116 -128.75(3)
O11 S11 C111 C112 173.26(3)
O12 S11 C111 C112 -60.86(3)
N10 S11 C111 C112 51.33(3)
C116 C111 C112 C113 0.20(6)
S11 C111 C112 C113 -179.88(3)
C111 C112 C113 C114 1.26(6)
C112 C113 C114 C115 -2.39(6)
C112 C113 C114 N11 179.09(3)
C113 C114 C115 C116 2.09(5)
N11 C114 C115 C116 -179.43(3)
C112 C111 C116 C115 -0.50(5)
S11 C111 C116 C115 179.59(3)
C114 C115 C116 C111 -0.66(5)
O22 S21 N20 C21 -166.79(3)
O21 S21 N20 C21 -37.04(4)
C211 S21 N20 C21 79.73(3)
S21 N20 C21 N25 -166.05(3)
S21 N20 C21 S22 15.01(5)
C24 N25 C21 N20 179.70(4)
C24 N25 C21 S22 -1.15(5)
C23 S22 C21 N20 -179.60(4)
C23 S22 C21 N25 1.36(4)
C21 S22 C23 C24 -1.30(5)
S22 C23 C24 N25 0.89(7)
C21 N25 C24 C23 0.18(6)
O22 S21 C211 C216 120.92(3)
O21 S21 C211 C216 -6.20(4)
N20 S21 C211 C216 -126.72(3)
O22 S21 C211 C212 -57.33(3)
O21 S21 C211 C212 175.55(3)
N20 S21 C211 C212 55.03(3)
C216 C211 C212 C213 0.29(6)
S21 C211 C212 C213 178.56(3)
C211 C212 C213 C214 0.80(6)
C212 C213 C214 C215 -1.69(6)
C212 C213 C214 N21 -179.79(4)
C213 C214 C215 C216 1.49(6)
N21 C214 C215 C216 179.53(4)
C212 C211 C216 C215 -0.48(6)
S21 C211 C216 C215 -178.69(3)
C214 C215 C216 C211 -0.42(6)
